data_1513764
loop_
_publ_author_name
'Huo, Ping'
'Liu, Wanyun'
'He, Xiaohui'
'Wei, Zhenhong'
'Chen, Yiwang'

_publ_section_title
;
 Substituent effects and activation mechanism of norbornene polymerization
 catalyzed by three-dimensional geometry \a-diimine palladium complexes
;
_journal_issue 4
_journal_name_full 'Polymer Chemistry'
_journal_page_first 1210
_journal_paper_doi 10.1039/c3py01092a
_journal_volume 5
_journal_year 2014
_chemical_formula_moiety '4(C29 H21 Cl3 N2 Pd), 3(C H2 Cl2)'
_chemical_formula_sum 'C119 H90 Cl18 N8 Pd4'
_chemical_formula_weight 2695.69
_chemical_name_systematic
; 
 ? 
;
_space_group_IT_number 2
_symmetry_cell_setting triclinic
_symmetry_space_group_name_Hall '-P 1'
_symmetry_space_group_name_H-M 'P -1'
_atom_sites_solution_hydrogens geom
_atom_sites_solution_primary direct
_atom_sites_solution_secondary difmap
_audit_creation_method SHELXL-97
_cell_angle_alpha 68.5010(10)
_cell_angle_beta 75.5880(10)
_cell_angle_gamma 84.6290(10)
_cell_formula_units_Z 1
_cell_length_a 9.4659(9)
_cell_length_b 18.1651(17)
_cell_length_c 18.9183(17)
_cell_measurement_reflns_used 9962
_cell_measurement_temperature 296(2)
_cell_measurement_theta_max 28.141
_cell_measurement_theta_min 2.354
_cell_volume 2931.4(5)
_computing_cell_refinement 'Bruker SMART'
_computing_data_collection 'Bruker SMART'
_computing_data_reduction 'Bruker SAINT'
_computing_molecular_graphics 'Bruker SHELXTL'
_computing_publication_material 'Bruker SHELXTL'
_computing_structure_refinement 'SHELXL-97 (Sheldrick, 1997)'
_computing_structure_solution 'SHELXS-97 (Sheldrick, 1990)'
_diffrn_ambient_temperature 296(2)
_diffrn_measured_fraction_theta_full 0.966
_diffrn_measured_fraction_theta_max 0.966
_diffrn_measurement_device_type 'Bruker Apex-II CCD diffractometer'
_diffrn_measurement_method 'Thin slice \f & \w scans'
_diffrn_radiation_monochromator graphite
_diffrn_radiation_source 'fine-focus sealed tube'
_diffrn_radiation_type MoK\a
_diffrn_radiation_wavelength 0.71073
_diffrn_reflns_av_R_equivalents 0.0268
_diffrn_reflns_av_sigmaI/netI 0.0470
_diffrn_reflns_limit_h_max 12
_diffrn_reflns_limit_h_min -12
_diffrn_reflns_limit_k_max 23
_diffrn_reflns_limit_k_min -24
_diffrn_reflns_limit_l_max 21
_diffrn_reflns_limit_l_min -25
_diffrn_reflns_number 27504
_diffrn_reflns_theta_full 28.34
_diffrn_reflns_theta_max 28.34
_diffrn_reflns_theta_min 2.25
_exptl_absorpt_coefficient_mu 1.065
_exptl_absorpt_correction_T_max 0.808
_exptl_absorpt_correction_T_min 0.774
_exptl_absorpt_correction_type multi-scan
_exptl_absorpt_process_details 'SADABS, v2.10 (Sheldrick, G.M., 2003)'
_exptl_crystal_colour yellow
_exptl_crystal_density_diffrn 1.527
_exptl_crystal_density_method 'not measured'
_exptl_crystal_description block
_exptl_crystal_F_000 1350
_exptl_crystal_size_max 0.25
_exptl_crystal_size_mid 0.24
_exptl_crystal_size_min 0.20
_refine_diff_density_max 2.458
_refine_diff_density_min -1.255
_refine_diff_density_rms 0.138
_refine_ls_extinction_method none
_refine_ls_goodness_of_fit_ref 1.042
_refine_ls_hydrogen_treatment constr
_refine_ls_matrix_type full
_refine_ls_number_parameters 675
_refine_ls_number_reflns 14147
_refine_ls_number_restraints 3
_refine_ls_restrained_S_all 1.043
_refine_ls_R_factor_all 0.0948
_refine_ls_R_factor_gt 0.0632
_refine_ls_shift/su_max 0.018
_refine_ls_shift/su_mean 0.000
_refine_ls_structure_factor_coef Fsqd
_refine_ls_weighting_details 'calc w=1/[\s^2^(Fo^2^)+(0.1307P)^2^+4.5574P] where P=(Fo^2^+2Fc^2^)/3'
_refine_ls_weighting_scheme calc
_refine_ls_wR_factor_gt 0.1963
_refine_ls_wR_factor_ref 0.2247
_reflns_number_gt 9645
_reflns_number_total 14147
_reflns_threshold_expression >2sigma(I)
_cod_data_source_file c3py01092a.txt
_cod_data_source_block C5
_cod_depositor_comments
;
The following automatic conversions were performed:

'_exptl_absorpt_correction_type' value 'Multi-scan' changed to
'multi-scan' according to
/usr/data/users/saulius/automatic-downloads/current/RSC/lib/dictionaries/cif_core.dic
dictionary named 'cif_core.dic' version 2.4.2 from 2011-04-26.

Automatic conversion script
Id: cif_fix_values 2281 2013-09-26 08:29:07Z andrius 
;
_cod_database_code 1513764

loop_
_symmetry_equiv_pos_as_xyz
'x, y, z'
'-x, -y, -z'

loop_
_atom_site_label
_atom_site_type_symbol
_atom_site_fract_x
_atom_site_fract_y
_atom_site_fract_z
_atom_site_U_iso_or_equiv
_atom_site_adp_type
_atom_site_occupancy
_atom_site_symmetry_multiplicity
_atom_site_calc_flag
_atom_site_refinement_flags
Pd1 Pd 0.36841(4) 0.13992(3) 0.57978(2) 0.03963(14) Uani 1 1 d .
Pd2 Pd 0.38901(5) 0.53509(3) 0.92328(3) 0.04499(14) Uani 1 1 d .
Cl1 Cl 0.12724(16) 0.14084(14) 0.58062(11) 0.0705(5) Uani 1 1 d .
Cl2 Cl 1.0775(2) 0.11177(15) 0.33248(13) 0.0942(7) Uani 1 1 d .
Cl3 Cl -0.1641(2) 0.12589(14) 0.95423(12) 0.0815(6) Uani 1 1 d .
Cl4 Cl 0.4383(3) 0.44651(17) 0.86149(19) 0.1036(8) Uani 1 1 d .
Cl5 Cl 0.9855(3) 0.60227(15) 0.56903(13) 0.1062(9) Uani 1 1 d .
Cl6 Cl -0.1634(2) 0.62479(15) 1.23089(13) 0.0899(7) Uani 1 1 d .
Cl7 Cl 0.2322(9) 0.6029(4) 0.7168(6) 0.287(4) Uani 1 1 d .
Cl8 Cl 0.1962(7) 0.7185(4) 0.7836(4) 0.217(3) Uani 1 1 d .
Cl9 Cl 0.744(3) 0.5563(14) 0.4524(14) 0.419(11) Uani 0.50 1 d PD
Cl10 Cl 0.482(3) 0.6307(14) 0.4845(15) 0.419(11) Uani 0.50 1 d PD
N1 N 0.5836(4) 0.1432(3) 0.5820(2) 0.0377(9) Uani 1 1 d .
N2 N 0.3505(4) 0.1491(3) 0.6948(3) 0.0404(10) Uani 1 1 d .
N3 N 0.5396(5) 0.6264(3) 0.8415(3) 0.0471(11) Uani 1 1 d .
N4 N 0.3297(5) 0.6288(3) 0.9663(3) 0.0420(10) Uani 1 1 d .
C1 C 0.8405(7) 0.0387(4) 0.7586(4) 0.0582(16) Uani 1 1 d .
H15 H 0.9213 0.0346 0.7204 0.070 Uiso 1 1 calc R
C2 C 0.8182(9) -0.0151(4) 0.8336(5) 0.073(2) Uani 1 1 d .
H14 H 0.8842 -0.0564 0.8460 0.088 Uiso 1 1 calc R
C3 C 0.6981(10) -0.0090(5) 0.8917(5) 0.077(2) Uani 1 1 d .
H13 H 0.6851 -0.0457 0.9423 0.092 Uiso 1 1 calc R
C4 C 0.5981(8) 0.0524(4) 0.8735(4) 0.0606(17) Uani 1 1 d .
H12 H 0.5182 0.0569 0.9119 0.073 Uiso 1 1 calc R
C5 C 0.6182(6) 0.1062(3) 0.7985(3) 0.0443(12) Uani 1 1 d .
C6 C 0.7394(6) 0.0994(3) 0.7410(3) 0.0439(12) Uani 1 1 d .
C7 C 0.7482(6) 0.1638(4) 0.6615(3) 0.0447(13) Uani 1 1 d .
H17A H 0.8351 0.1593 0.6224 0.054 Uiso 1 1 calc R
C8 C 0.7349(6) 0.2433(3) 0.6709(3) 0.0408(11) Uani 1 1 d .
C9 C 0.6137(6) 0.2503(3) 0.7275(3) 0.0402(11) Uani 1 1 d .
C10 C 0.5204(6) 0.1754(3) 0.7682(3) 0.0419(12) Uani 1 1 d .
H10A H 0.4368 0.1804 0.8088 0.050 Uiso 1 1 calc R
C14 C 0.5830(7) 0.3200(4) 0.7422(4) 0.0513(14) Uani 1 1 d .
H21 H 0.5012 0.3248 0.7795 0.062 Uiso 1 1 calc R
C13 C 0.6800(9) 0.3832(4) 0.6987(4) 0.0624(17) Uani 1 1 d .
H22 H 0.6622 0.4311 0.7067 0.075 Uiso 1 1 calc R
C12 C 0.7995(8) 0.3751(4) 0.6452(4) 0.0635(18) Uani 1 1 d .
H23 H 0.8631 0.4176 0.6179 0.076 Uiso 1 1 calc R
C11 C 0.8296(7) 0.3068(4) 0.6299(3) 0.0510(14) Uani 1 1 d .
H24 H 0.9122 0.3028 0.5927 0.061 Uiso 1 1 calc R
C15 C 0.6065(5) 0.1556(3) 0.6406(3) 0.0370(11) Uani 1 1 d .
C16 C 0.4755(5) 0.1602(3) 0.7028(3) 0.0390(11) Uani 1 1 d .
C17 C 0.2254(5) 0.1423(3) 0.7573(3) 0.0391(11) Uani 1 1 d .
C18 C 0.1047(6) 0.1899(4) 0.7431(4) 0.0461(13) Uani 1 1 d .
H4 H 0.1045 0.2253 0.6930 0.055 Uiso 1 1 calc R
C19 C -0.0159(6) 0.1846(4) 0.8040(4) 0.0535(15) Uani 1 1 d .
H5 H -0.0972 0.2165 0.7952 0.064 Uiso 1 1 calc R
C20 C -0.0138(6) 0.1321(4) 0.8767(4) 0.0521(15) Uani 1 1 d .
C21 C 0.1014(7) 0.0824(4) 0.8915(4) 0.0537(15) Uani 1 1 d .
H7 H 0.0983 0.0456 0.9414 0.064 Uiso 1 1 calc R
C22 C 0.2232(6) 0.0876(4) 0.8312(3) 0.0473(13) Uani 1 1 d .
H8 H 0.3029 0.0545 0.8405 0.057 Uiso 1 1 calc R
C23 C 0.7069(5) 0.1365(3) 0.5223(3) 0.0401(11) Uani 1 1 d .
C24 C 0.7398(6) 0.0633(4) 0.5162(4) 0.0515(15) Uani 1 1 d .
H27 H 0.6860 0.0191 0.5517 0.062 Uiso 1 1 calc R
C25 C 0.8543(7) 0.0558(4) 0.4565(4) 0.0614(18) Uani 1 1 d .
H28 H 0.8761 0.0070 0.4509 0.074 Uiso 1 1 calc R
C26 C 0.9341(6) 0.1216(4) 0.4063(4) 0.0535(15) Uani 1 1 d .
C27 C 0.9039(8) 0.1940(5) 0.4135(4) 0.067(2) Uani 1 1 d .
H30 H 0.9608 0.2376 0.3796 0.081 Uiso 1 1 calc R
C28 C 0.7887(7) 0.2019(4) 0.4712(4) 0.0588(17) Uani 1 1 d .
H31 H 0.7661 0.2512 0.4757 0.071 Uiso 1 1 calc R
C29 C 0.4143(6) 0.1319(4) 0.4720(3) 0.0513(14) Uani 1 1 d .
H1A H 0.4887 0.1695 0.4376 0.077 Uiso 1 1 calc R
H1B H 0.3279 0.1431 0.4520 0.077 Uiso 1 1 calc R
H1C H 0.4480 0.0794 0.4756 0.077 Uiso 1 1 calc R
C32 C 0.2364(4) 0.4422(2) 1.0179(2) 0.0156(7) Uani 1 1 d .
H32A H 0.2272 0.4485 1.0671 0.023 Uiso 1 1 calc R
H32B H 0.2748 0.3905 1.0210 0.023 Uiso 1 1 calc R
H32C H 0.1423 0.4480 1.0059 0.023 Uiso 1 1 calc R
C34 C 0.6479(6) 0.6221(4) 0.7748(4) 0.0489(14) Uani 1 1 d .
C35 C 0.7482(8) 0.5627(4) 0.7843(4) 0.0610(17) Uani 1 1 d .
H35 H 0.7459 0.5255 0.8339 0.073 Uiso 1 1 calc R
C36 C 0.8547(8) 0.5571(4) 0.7206(4) 0.067(2) Uani 1 1 d .
H36 H 0.9259 0.5179 0.7276 0.081 Uiso 1 1 calc R
C37 C 0.8528(9) 0.6092(4) 0.6490(4) 0.068(2) Uani 1 1 d .
C38 C 0.7493(12) 0.6687(6) 0.6369(5) 0.093(3) Uani 1 1 d .
H38 H 0.7483 0.7032 0.5866 0.112 Uiso 1 1 calc R
C39 C 0.6470(11) 0.6766(5) 0.7005(4) 0.083(3) Uani 1 1 d .
H39 H 0.5790 0.7175 0.6936 0.100 Uiso 1 1 calc R
C40 C 0.5296(6) 0.6868(3) 0.8600(4) 0.0463(13) Uani 1 1 d .
C41 C 0.6212(6) 0.7627(3) 0.8238(4) 0.0489(14) Uani 1 1 d .
H41A H 0.7048 0.7613 0.7816 0.059 Uiso 1 1 calc R
C42 C 0.5089(7) 0.8263(3) 0.7964(4) 0.0494(14) Uani 1 1 d .
C43 C 0.5151(8) 0.8754(4) 0.7203(4) 0.0630(18) Uani 1 1 d .
H43 H 0.5940 0.8731 0.6805 0.076 Uiso 1 1 calc R
C44 C 0.4029(9) 0.9282(4) 0.7040(4) 0.071(2) Uani 1 1 d .
H44 H 0.4075 0.9627 0.6531 0.085 Uiso 1 1 calc R
C45 C 0.2838(9) 0.9301(4) 0.7625(4) 0.0647(18) Uani 1 1 d .
H45 H 0.2070 0.9644 0.7502 0.078 Uiso 1 1 calc R
C46 C 0.2767(8) 0.8819(4) 0.8393(4) 0.0580(16) Uani 1 1 d .
H46 H 0.1969 0.8845 0.8786 0.070 Uiso 1 1 calc R
C47 C 0.3915(7) 0.8293(3) 0.8569(3) 0.0473(13) Uani 1 1 d .
C48 C 0.3993(6) 0.7707(3) 0.9363(3) 0.0431(12) Uani 1 1 d .
H48A H 0.3171 0.7750 0.9779 0.052 Uiso 1 1 calc R
C49 C 0.4087(6) 0.6898(3) 0.9270(3) 0.0430(12) Uani 1 1 d .
C50 C 0.7108(9) 0.7853(4) 1.0266(5) 0.0669(18) Uani 1 1 d .
H50 H 0.7270 0.7889 1.0717 0.080 Uiso 1 1 calc R
C51 C 0.8297(9) 0.7818(4) 0.9661(5) 0.069(2) Uani 1 1 d .
H51 H 0.9245 0.7841 0.9709 0.082 Uiso 1 1 calc R
C52 C 0.8061(7) 0.7749(4) 0.8996(5) 0.0613(17) Uani 1 1 d .
H52 H 0.8849 0.7715 0.8602 0.074 Uiso 1 1 calc R
C53 C 0.6644(6) 0.7730(3) 0.8916(3) 0.0450(12) Uani 1 1 d .
C54 C 0.5468(7) 0.7776(3) 0.9515(3) 0.0455(13) Uani 1 1 d .
C55 C 0.5700(8) 0.7833(4) 1.0189(4) 0.0554(15) Uani 1 1 d .
H55 H 0.4912 0.7858 1.0587 0.066 Uiso 1 1 calc R
C57 C 0.2114(6) 0.6295(3) 1.0300(3) 0.0402(11) Uani 1 1 d .
C58 C 0.2339(7) 0.6433(4) 1.0937(3) 0.0503(14) Uani 1 1 d .
H58 H 0.3274 0.6537 1.0950 0.060 Uiso 1 1 calc R
C59 C 0.1177(7) 0.6416(4) 1.1555(4) 0.0557(15) Uani 1 1 d .
H59 H 0.1329 0.6509 1.1983 0.067 Uiso 1 1 calc R
C60 C -0.0178(7) 0.6265(4) 1.1533(4) 0.0527(14) Uani 1 1 d .
C61 C -0.0435(7) 0.6119(4) 1.0914(4) 0.0610(17) Uani 1 1 d .
H61 H -0.1374 0.6009 1.0913 0.073 Uiso 1 1 calc R
C62 C 0.0716(7) 0.6137(4) 1.0293(4) 0.0550(15) Uani 1 1 d .
H62 H 0.0550 0.6043 0.9870 0.066 Uiso 1 1 calc R
C63 C 0.108(2) 0.6239(10) 0.8046(9) 0.188(9) Uani 1 1 d .
H63A H 0.0064 0.6304 0.8018 0.226 Uiso 1 1 calc R
H63B H 0.1174 0.5844 0.8542 0.226 Uiso 1 1 calc R
C64 C 0.667(4) 0.6510(17) 0.438(5) 0.419(11) Uani 0.50 1 d PD
H64A H 0.6781 0.6816 0.3825 0.503 Uiso 0.50 1 calc PR
H64B H 0.7104 0.6796 0.4612 0.503 Uiso 0.50 1 calc PR

loop_
_atom_site_aniso_label
_atom_site_aniso_U_11
_atom_site_aniso_U_22
_atom_site_aniso_U_33
_atom_site_aniso_U_23
_atom_site_aniso_U_13
_atom_site_aniso_U_12
Pd1 0.0318(2) 0.0526(3) 0.0399(2) -0.02533(19) -0.00342(15) -0.00230(16)
Pd2 0.0421(2) 0.0420(2) 0.0552(3) -0.0235(2) -0.00862(19) -0.00230(17)
Cl1 0.0347(7) 0.1186(15) 0.0796(12) -0.0621(12) -0.0108(7) 0.0019(8)
Cl2 0.0727(12) 0.1162(17) 0.0822(13) -0.0556(13) 0.0352(10) -0.0042(11)
Cl3 0.0590(10) 0.1119(16) 0.0700(11) -0.0524(11) 0.0224(9) -0.0014(10)
Cl4 0.0791(14) 0.1051(18) 0.142(2) -0.0739(17) -0.0087(14) 0.0034(13)
Cl5 0.130(2) 0.0929(16) 0.0693(13) -0.0335(12) 0.0295(13) 0.0049(14)
Cl6 0.0755(12) 0.1147(17) 0.0778(13) -0.0518(13) 0.0190(10) -0.0194(12)
Cl7 0.291(8) 0.175(5) 0.440(12) -0.093(7) -0.214(9) 0.063(5)
Cl8 0.226(5) 0.201(5) 0.296(7) -0.111(5) -0.176(5) 0.062(4)
Cl9 0.57(3) 0.297(17) 0.39(2) -0.111(16) -0.16(2) 0.071(18)
Cl10 0.57(3) 0.297(17) 0.39(2) -0.111(16) -0.16(2) 0.071(18)
N1 0.033(2) 0.052(3) 0.033(2) -0.0242(19) -0.0007(16) -0.0026(18)
N2 0.030(2) 0.058(3) 0.037(2) -0.026(2) -0.0006(17) -0.0014(18)
N3 0.043(2) 0.048(3) 0.057(3) -0.029(2) -0.010(2) 0.005(2)
N4 0.038(2) 0.039(2) 0.050(3) -0.019(2) -0.0070(19) -0.0041(18)
C1 0.055(4) 0.045(3) 0.079(5) -0.026(3) -0.015(3) 0.001(3)
C2 0.080(5) 0.045(4) 0.091(6) -0.016(4) -0.028(4) 0.004(3)
C3 0.088(6) 0.054(4) 0.077(5) -0.003(4) -0.027(4) -0.011(4)
C4 0.063(4) 0.063(4) 0.052(4) -0.017(3) -0.009(3) -0.012(3)
C5 0.044(3) 0.049(3) 0.043(3) -0.022(2) -0.007(2) -0.007(2)
C6 0.037(3) 0.049(3) 0.050(3) -0.022(3) -0.010(2) -0.005(2)
C7 0.035(3) 0.062(3) 0.045(3) -0.030(3) -0.006(2) -0.002(2)
C8 0.038(3) 0.054(3) 0.035(3) -0.020(2) -0.009(2) -0.003(2)
C9 0.040(3) 0.049(3) 0.038(3) -0.022(2) -0.011(2) 0.001(2)
C10 0.035(2) 0.058(3) 0.037(3) -0.026(2) 0.002(2) -0.006(2)
C14 0.051(3) 0.058(4) 0.056(4) -0.033(3) -0.014(3) 0.003(3)
C13 0.085(5) 0.051(4) 0.061(4) -0.024(3) -0.027(4) -0.004(3)
C12 0.074(5) 0.058(4) 0.057(4) -0.013(3) -0.015(3) -0.023(3)
C11 0.050(3) 0.058(4) 0.041(3) -0.012(3) -0.007(2) -0.012(3)
C15 0.027(2) 0.048(3) 0.038(3) -0.023(2) 0.0009(19) -0.003(2)
C16 0.031(2) 0.049(3) 0.039(3) -0.025(2) 0.000(2) -0.002(2)
C17 0.029(2) 0.053(3) 0.043(3) -0.030(2) 0.000(2) -0.005(2)
C18 0.037(3) 0.057(3) 0.051(3) -0.029(3) -0.007(2) 0.001(2)
C19 0.038(3) 0.073(4) 0.060(4) -0.040(3) -0.007(3) 0.007(3)
C20 0.040(3) 0.070(4) 0.054(4) -0.040(3) 0.007(2) -0.008(3)
C21 0.049(3) 0.062(4) 0.048(3) -0.024(3) 0.003(3) -0.007(3)
C22 0.035(3) 0.054(3) 0.052(3) -0.025(3) 0.000(2) -0.001(2)
C23 0.030(2) 0.056(3) 0.039(3) -0.027(2) -0.001(2) -0.003(2)
C24 0.044(3) 0.051(3) 0.058(4) -0.029(3) 0.007(3) -0.004(2)
C25 0.049(3) 0.067(4) 0.075(4) -0.046(4) 0.004(3) 0.006(3)
C26 0.039(3) 0.070(4) 0.050(3) -0.032(3) 0.009(2) -0.003(3)
C27 0.058(4) 0.071(4) 0.062(4) -0.031(4) 0.021(3) -0.014(3)
C28 0.060(4) 0.054(4) 0.058(4) -0.030(3) 0.013(3) -0.009(3)
C29 0.042(3) 0.083(4) 0.039(3) -0.035(3) -0.009(2) 0.006(3)
C32 0.0222(17) 0.0185(17) 0.0102(15) -0.0053(13) -0.0083(13) -0.0061(13)
C34 0.046(3) 0.049(3) 0.059(4) -0.033(3) -0.006(3) 0.004(2)
C35 0.064(4) 0.048(3) 0.055(4) -0.013(3) 0.005(3) 0.005(3)
C36 0.060(4) 0.050(4) 0.074(5) -0.019(3) 0.008(3) 0.012(3)
C37 0.085(5) 0.060(4) 0.055(4) -0.031(3) 0.008(3) 0.000(4)
C38 0.128(8) 0.095(6) 0.056(5) -0.033(4) -0.025(5) 0.038(6)
C39 0.110(7) 0.086(6) 0.057(4) -0.035(4) -0.026(4) 0.048(5)
C40 0.042(3) 0.038(3) 0.057(3) -0.022(3) -0.004(2) 0.003(2)
C41 0.048(3) 0.040(3) 0.054(3) -0.022(3) 0.007(3) -0.004(2)
C42 0.057(3) 0.040(3) 0.050(3) -0.022(3) 0.001(3) -0.001(2)
C43 0.075(4) 0.063(4) 0.044(3) -0.022(3) 0.000(3) 0.005(3)
C44 0.094(6) 0.059(4) 0.051(4) -0.017(3) -0.009(4) 0.013(4)
C45 0.078(5) 0.060(4) 0.057(4) -0.023(3) -0.022(3) 0.018(3)
C46 0.066(4) 0.048(3) 0.060(4) -0.028(3) -0.006(3) 0.009(3)
C47 0.058(3) 0.039(3) 0.046(3) -0.022(2) -0.001(3) -0.001(2)
C48 0.047(3) 0.036(3) 0.043(3) -0.017(2) 0.001(2) 0.000(2)
C49 0.041(3) 0.041(3) 0.048(3) -0.020(2) -0.007(2) -0.001(2)
C50 0.082(5) 0.056(4) 0.067(4) -0.021(3) -0.024(4) -0.003(4)
C51 0.065(4) 0.048(4) 0.092(6) -0.015(4) -0.030(4) -0.005(3)
C52 0.054(4) 0.041(3) 0.080(5) -0.018(3) -0.002(3) -0.008(3)
C53 0.047(3) 0.033(3) 0.052(3) -0.013(2) -0.007(2) -0.004(2)
C54 0.054(3) 0.031(3) 0.048(3) -0.015(2) -0.005(2) -0.004(2)
C55 0.067(4) 0.046(3) 0.051(3) -0.015(3) -0.012(3) -0.008(3)
C57 0.038(3) 0.035(3) 0.047(3) -0.014(2) -0.009(2) -0.004(2)
C58 0.049(3) 0.051(3) 0.047(3) -0.007(3) -0.016(3) -0.013(3)
C59 0.064(4) 0.061(4) 0.044(3) -0.018(3) -0.015(3) -0.007(3)
C60 0.055(3) 0.053(3) 0.048(3) -0.020(3) -0.002(3) -0.006(3)
C61 0.038(3) 0.077(5) 0.073(4) -0.037(4) -0.004(3) -0.006(3)
C62 0.046(3) 0.070(4) 0.060(4) -0.037(3) -0.012(3) -0.003(3)
C63 0.34(3) 0.158(14) 0.148(13) -0.093(11) -0.155(16) 0.060(15)
C64 0.57(3) 0.297(17) 0.39(2) -0.111(16) -0.16(2) 0.071(18)

loop_
_atom_type_symbol
_atom_type_description
_atom_type_scat_dispersion_real
_atom_type_scat_dispersion_imag
_atom_type_scat_source
C C 0.0033 0.0016 'International Tables Vol C Tables 4.2.6.8 and 6.1.1.4'
H H 0.0000 0.0000 'International Tables Vol C Tables 4.2.6.8 and 6.1.1.4'
N N 0.0061 0.0033 'International Tables Vol C Tables 4.2.6.8 and 6.1.1.4'
O O 0.0106 0.0060 'International Tables Vol C Tables 4.2.6.8 and 6.1.1.4'
Cl Cl 0.1484 0.1585 'International Tables Vol C Tables 4.2.6.8 and 6.1.1.4'
Pd Pd -0.9988 1.0072 'International Tables Vol C Tables 4.2.6.8 and 6.1.1.4'

loop_
_geom_angle_atom_site_label_1
_geom_angle_atom_site_label_2
_geom_angle_atom_site_label_3
_geom_angle
C29 Pd1 N1 94.2(2)
C29 Pd1 N2 172.3(2)
N1 Pd1 N2 78.06(15)
C29 Pd1 Cl1 88.12(17)
N1 Pd1 Cl1 177.04(12)
N2 Pd1 Cl1 99.57(12)
N4 Pd2 N3 78.10(17)
N4 Pd2 C32 98.15(15)
N3 Pd2 C32 174.65(16)
N4 Pd2 Cl4 171.22(16)
N3 Pd2 Cl4 98.60(14)
C32 Pd2 Cl4 85.65(12)
C64 Cl9 Cl10 38.4(9)
Cl9 Cl10 C64 38.4(8)
C15 N1 C23 118.7(4)
C15 N1 Pd1 115.6(3)
C23 N1 Pd1 125.6(3)
C16 N2 C17 119.7(4)
C16 N2 Pd1 110.5(3)
C17 N2 Pd1 129.8(3)
C40 N3 C34 120.6(5)
C40 N3 Pd2 112.3(4)
C34 N3 Pd2 127.1(4)
C49 N4 C57 120.3(5)
C49 N4 Pd2 112.9(4)
C57 N4 Pd2 126.7(3)
C2 C1 C6 118.4(7)
C2 C1 H15 120.8
C6 C1 H15 120.8
C1 C2 C3 121.3(7)
C1 C2 H14 119.4
C3 C2 H14 119.4
C4 C3 C2 119.7(7)
C4 C3 H13 120.1
C2 C3 H13 120.1
C5 C4 C3 119.7(7)
C5 C4 H12 120.2
C3 C4 H12 120.2
C4 C5 C6 119.9(6)
C4 C5 C10 126.9(5)
C6 C5 C10 113.2(5)
C1 C6 C5 121.0(6)
C1 C6 C7 125.1(5)
C5 C6 C7 113.9(5)
C8 C7 C6 108.9(4)
C8 C7 C15 104.2(4)
C6 C7 C15 104.2(4)
C8 C7 H17A 113.0
C6 C7 H17A 113.0
C15 C7 H17A 113.0
C11 C8 C9 119.4(5)
C11 C8 C7 126.7(5)
C9 C8 C7 113.9(5)
C14 C9 C8 121.5(5)
C14 C9 C10 125.1(5)
C8 C9 C10 113.4(5)
C5 C10 C16 104.2(4)
C5 C10 C9 108.4(4)
C16 C10 C9 105.0(4)
C5 C10 H10A 112.8
C16 C10 H10A 112.8
C9 C10 H10A 112.8
C9 C14 C13 117.4(6)
C9 C14 H21 121.3
C13 C14 H21 121.3
C12 C13 C14 120.6(6)
C12 C13 H22 119.7
C14 C13 H22 119.7
C13 C12 C11 122.2(6)
C13 C12 H23 118.9
C11 C12 H23 118.9
C12 C11 C8 118.9(6)
C12 C11 H24 120.6
C8 C11 H24 120.6
N1 C15 C16 117.3(4)
N1 C15 C7 131.0(4)
C16 C15 C7 111.7(4)
N2 C16 C15 117.9(4)
N2 C16 C10 131.0(4)
C15 C16 C10 111.1(4)
C22 C17 C18 120.1(5)
C22 C17 N2 120.3(5)
C18 C17 N2 119.5(5)
C17 C18 C19 119.6(6)
C17 C18 H4 120.2
C19 C18 H4 120.2
C20 C19 C18 119.2(6)
C20 C19 H5 120.4
C18 C19 H5 120.4
C19 C20 C21 122.2(5)
C19 C20 Cl3 119.6(5)
C21 C20 Cl3 118.2(5)
C20 C21 C22 119.1(6)
C20 C21 H7 120.4
C22 C21 H7 120.4
C17 C22 C21 119.6(6)
C17 C22 H8 120.2
C21 C22 H8 120.2
C28 C23 C24 120.5(5)
C28 C23 N1 121.1(5)
C24 C23 N1 118.4(5)
C23 C24 C25 119.6(6)
C23 C24 H27 120.2
C25 C24 H27 120.2
C26 C25 C24 118.9(6)
C26 C25 H28 120.5
C24 C25 H28 120.5
C27 C26 C25 121.6(5)
C27 C26 Cl2 119.7(5)
C25 C26 Cl2 118.7(5)
C26 C27 C28 119.6(6)
C26 C27 H30 120.2
C28 C27 H30 120.2
C23 C28 C27 119.8(6)
C23 C28 H31 120.1
C27 C28 H31 120.1
Pd1 C29 H1A 109.5
Pd1 C29 H1B 109.5
H1A C29 H1B 109.5
Pd1 C29 H1C 109.5
H1A C29 H1C 109.5
H1B C29 H1C 109.5
Pd2 C32 H32A 109.5
Pd2 C32 H32B 109.5
H32A C32 H32B 109.5
Pd2 C32 H32C 109.5
H32A C32 H32C 109.5
H32B C32 H32C 109.5
C35 C34 C39 120.2(6)
C35 C34 N3 119.5(6)
C39 C34 N3 120.3(6)
C34 C35 C36 120.7(6)
C34 C35 H35 119.6
C36 C35 H35 119.6
C37 C36 C35 119.0(6)
C37 C36 H36 120.5
C35 C36 H36 120.5
C36 C37 C38 121.7(7)
C36 C37 Cl5 119.1(6)
C38 C37 Cl5 119.1(6)
C37 C38 C39 119.5(8)
C37 C38 H38 120.2
C39 C38 H38 120.2
C38 C39 C34 118.8(7)
C38 C39 H39 120.6
C34 C39 H39 120.6
N3 C40 C49 118.0(5)
N3 C40 C41 130.7(5)
C49 C40 C41 111.3(4)
C53 C41 C40 105.1(5)
C53 C41 C42 108.6(5)
C40 C41 C42 102.3(5)
C53 C41 H41A 113.3
C40 C41 H41A 113.3
C42 C41 H41A 113.3
C43 C42 C47 121.2(6)
C43 C42 C41 125.6(5)
C47 C42 C41 113.2(5)
C44 C43 C42 119.1(6)
C44 C43 H43 120.5
C42 C43 H43 120.5
C43 C44 C45 120.5(7)
C43 C44 H44 119.7
C45 C44 H44 119.7
C46 C45 C44 121.1(7)
C46 C45 H45 119.5
C44 C45 H45 119.5
C45 C46 C47 118.9(6)
C45 C46 H46 120.6
C47 C46 H46 120.6
C42 C47 C46 119.2(6)
C42 C47 C48 114.7(5)
C46 C47 C48 126.0(5)
C47 C48 C54 109.1(5)
C47 C48 C49 104.5(4)
C54 C48 C49 102.9(4)
C47 C48 H48A 113.2
C54 C48 H48A 113.2
C49 C48 H48A 113.2
N4 C49 C40 118.4(5)
N4 C49 C48 129.7(5)
C40 C49 C48 111.9(4)
C55 C50 C51 120.0(7)
C55 C50 H50 120.0
C51 C50 H50 120.0
C52 C51 C50 120.2(7)
C52 C51 H51 119.9
C50 C51 H51 119.9
C53 C52 C51 120.0(7)
C53 C52 H52 120.0
C51 C52 H52 120.0
C52 C53 C54 119.5(6)
C52 C53 C41 126.1(6)
C54 C53 C41 114.4(5)
C55 C54 C53 120.7(6)
C55 C54 C48 125.8(5)
C53 C54 C48 113.4(5)
C50 C55 C54 119.6(7)
C50 C55 H55 120.2
C54 C55 H55 120.2
C62 C57 C58 119.0(5)
C62 C57 N4 119.5(5)
C58 C57 N4 121.5(5)
C59 C58 C57 120.3(5)
C59 C58 H58 119.8
C57 C58 H58 119.8
C60 C59 C58 119.5(6)
C60 C59 H59 120.2
C58 C59 H59 120.2
C59 C60 C61 121.6(6)
C59 C60 Cl6 119.4(5)
C61 C60 Cl6 119.0(5)
C60 C61 C62 119.3(6)
C60 C61 H61 120.3
C62 C61 H61 120.3
C57 C62 C61 120.3(6)
C57 C62 H62 119.9
C61 C62 H62 119.9
Cl8 C63 Cl7 95.0(11)
Cl8 C63 H63A 112.7
Cl7 C63 H63A 112.7
Cl8 C63 H63B 112.7
Cl7 C63 H63B 112.7
H63A C63 H63B 110.2
Cl9 C64 Cl10 103.2(15)
Cl9 C64 H64A 111.1
Cl10 C64 H64A 111.1
Cl9 C64 H64B 111.1
Cl10 C64 H64B 111.1
H64A C64 H64B 109.1

loop_
_geom_bond_atom_site_label_1
_geom_bond_atom_site_label_2
_geom_bond_distance
Pd1 C29 2.032(5)
Pd1 N1 2.054(4)
Pd1 N2 2.207(4)
Pd1 Cl1 2.2775(16)
Pd2 N4 2.117(4)
Pd2 N3 2.155(5)
Pd2 C32 2.257(3)
Pd2 Cl4 2.267(3)
Cl2 C26 1.737(5)
Cl3 C20 1.749(5)
Cl5 C37 1.745(7)
Cl6 C60 1.739(6)
Cl7 C63 1.923(18)
Cl8 C63 1.847(19)
Cl9 C64 1.76(2)
Cl9 Cl10 2.755(18)
Cl10 C64 1.76(2)
N1 C15 1.281(6)
N1 C23 1.438(6)
N2 C16 1.272(7)
N2 C17 1.428(6)
N3 C40 1.257(7)
N3 C34 1.436(7)
N4 C49 1.270(7)
N4 C57 1.430(7)
C1 C2 1.374(11)
C1 C6 1.391(8)
C1 H15 0.9300
C2 C3 1.399(12)
C2 H14 0.9300
C3 C4 1.393(11)
C3 H13 0.9300
C4 C5 1.374(9)
C4 H12 0.9300
C5 C6 1.402(8)
C5 C10 1.512(8)
C6 C7 1.517(8)
C7 C8 1.509(8)
C7 C15 1.523(7)
C7 H17A 0.9800
C8 C11 1.388(8)
C8 C9 1.393(7)
C9 C14 1.383(8)
C9 C10 1.531(8)
C10 C16 1.522(7)
C10 H10A 0.9800
C14 C13 1.402(9)
C14 H21 0.9300
C13 C12 1.355(10)
C13 H22 0.9300
C12 C11 1.364(10)
C12 H23 0.9300
C11 H24 0.9300
C15 C16 1.503(6)
C17 C22 1.384(8)
C17 C18 1.387(8)
C18 C19 1.387(8)
C18 H4 0.9300
C19 C20 1.361(9)
C19 H5 0.9300
C20 C21 1.365(9)
C21 C22 1.388(7)
C21 H7 0.9300
C22 H8 0.9300
C23 C28 1.380(8)
C23 C24 1.377(8)
C24 C25 1.394(8)
C24 H27 0.9300
C25 C26 1.372(9)
C25 H28 0.9300
C26 C27 1.368(9)
C27 C28 1.376(8)
C27 H30 0.9300
C28 H31 0.9300
C29 H1A 0.9600
C29 H1B 0.9600
C29 H1C 0.9600
C32 H32A 0.9600
C32 H32B 0.9600
C32 H32C 0.9600
C34 C35 1.359(9)
C34 C39 1.394(10)
C35 C36 1.395(9)
C35 H35 0.9300
C36 C37 1.342(10)
C36 H36 0.9300
C37 C38 1.383(11)
C38 C39 1.387(11)
C38 H38 0.9300
C39 H39 0.9300
C40 C49 1.496(7)
C40 C41 1.535(8)
C41 C53 1.518(9)
C41 C42 1.530(9)
C41 H41A 0.9800
C42 C43 1.378(9)
C42 C47 1.396(8)
C43 C44 1.377(10)
C43 H43 0.9300
C44 C45 1.377(10)
C44 H44 0.9300
C45 C46 1.382(10)
C45 H45 0.9300
C46 C47 1.399(9)
C46 H46 0.9300
C47 C48 1.505(8)
C48 C54 1.519(8)
C48 C49 1.535(7)
C48 H48A 0.9800
C50 C55 1.381(10)
C50 C51 1.407(11)
C50 H50 0.9300
C51 C52 1.382(11)
C51 H51 0.9300
C52 C53 1.391(9)
C52 H52 0.9300
C53 C54 1.398(8)
C54 C55 1.387(9)
C55 H55 0.9300
C57 C62 1.384(8)
C57 C58 1.387(8)
C58 C59 1.385(9)
C58 H58 0.9300
C59 C60 1.351(9)
C59 H59 0.9300
C60 C61 1.371(9)
C61 C62 1.381(9)
C61 H61 0.9300
C62 H62 0.9300
C63 H63A 0.9700
C63 H63B 0.9700
C64 H64A 0.9700
C64 H64B 0.9700
